data_7106790
loop_
_publ_author_name
'Miguel Martinez-Calvo'
'Rosa Pedrido'
'Ana M. Gonzalez-Noya'
'Maria J. Romero'
'Magdalena Cwiklinska'
'Guillermo Zaragoza'
'Manuel R. Bermejo'

_publ_section_title
;
 A sequentially assembled grid composed of supramolecular meso-helical
 nodes
;
_journal_name_full Chem.Commun.
_journal_page_first 9633
_journal_paper_doi 10.1039/c1cc13582a
_journal_volume 47
_journal_year 2011
_chemical_compound_source 'synthesis as described'
_chemical_formula_moiety 'C26 H26 Co1 N6 O2 S2'
_chemical_formula_sum 'C26 H26 Co N6 O2 S2'
_chemical_formula_weight 577.58
_chemical_name_systematic
;
?
;
_space_group_IT_number 2
_symmetry_cell_setting triclinic
_symmetry_Int_Tables_number 2
_symmetry_space_group_name_Hall '-P 1'
_symmetry_space_group_name_H-M 'P -1'
_atom_sites_solution_hydrogens geom
_atom_sites_solution_primary direct
_atom_sites_solution_secondary difmap
_audit_conform_dict_location ftp://ftp.iucr.org/pub/cif_core.dic
_audit_conform_dict_name cif_core.dic
_audit_conform_dict_version 2.3
_audit_creation_date 2011-05-03T13:23:15-00:00
_audit_creation_method 'WinGX routine CIF_UPDATE'
_cell_angle_alpha 73.752(2)
_cell_angle_beta 79.577(3)
_cell_angle_gamma 65.667(2)
_cell_formula_units_Z 2
_cell_length_a 9.1069(5)
_cell_length_b 10.9220(5)
_cell_length_c 14.6964(9)
_cell_measurement_reflns_used 1810
_cell_measurement_temperature 100(2)
_cell_measurement_theta_max 26.19
_cell_measurement_theta_min 2.76
_cell_measurement_wavelength 0.71073
_cell_volume 1275.13(12)
_computing_cell_refinement 'APPEX2 (BRUKER AXS, 2005)'
_computing_data_collection 'APPEX2 (BRUKER AXS, 2005)'
_computing_data_reduction 'APPEX2 (BRUKER AXS, 2005)'
_computing_molecular_graphics 'Ortep-3 for Windows (Farrugia, 1997)'
_computing_publication_material 'WinGX publication routines (Farrugia, 1999)'
_computing_structure_refinement 'SHELXL-97 (Sheldrick, 2008)'
_computing_structure_solution 'SIR-97 (Giacovazzo et all, 1999)'
_diffrn_ambient_temperature 100(2)
_diffrn_measured_fraction_theta_full 0.997
_diffrn_measured_fraction_theta_max 0.997
_diffrn_measurement_device 'four-circle diffractometer'
_diffrn_measurement_device_type 'BRUKER APPEX-II CCD'
_diffrn_measurement_method 'omega and phi scans'
_diffrn_radiation_monochromator graphite
_diffrn_radiation_probe x-ray
_diffrn_radiation_source 'fine-focus sealed tube'
_diffrn_radiation_type MoK\a
_diffrn_radiation_wavelength 0.7107
_diffrn_reflns_av_R_equivalents 0.0423
_diffrn_reflns_av_unetI/netI 0.0264
_diffrn_reflns_limit_h_max 11
_diffrn_reflns_limit_h_min -10
_diffrn_reflns_limit_k_max 13
_diffrn_reflns_limit_k_min -12
_diffrn_reflns_limit_l_max 18
_diffrn_reflns_limit_l_min 0
_diffrn_reflns_number 42121
_diffrn_reflns_theta_full 26.02
_diffrn_reflns_theta_max 26.02
_diffrn_reflns_theta_min 1.45
_exptl_absorpt_coefficient_mu 0.874
_exptl_absorpt_correction_T_max 0.97
_exptl_absorpt_correction_T_min 0.80
_exptl_absorpt_correction_type multi-scan
_exptl_absorpt_process_details 'BRUKER SADABS'
_exptl_crystal_colour colourless
_exptl_crystal_density_diffrn 1.504
_exptl_crystal_density_method 'not measured'
_exptl_crystal_description plate
_exptl_crystal_F_000 598
_exptl_crystal_size_max 0.52
_exptl_crystal_size_mid 0.16
_exptl_crystal_size_min 0.04
_refine_diff_density_max 0.721
_refine_diff_density_min -0.356
_refine_diff_density_rms 0.06
_refine_ls_extinction_method none
_refine_ls_goodness_of_fit_ref 1.04
_refine_ls_hydrogen_treatment mixed
_refine_ls_matrix_type full
_refine_ls_number_parameters 346
_refine_ls_number_reflns 5017
_refine_ls_number_restraints 0
_refine_ls_restrained_S_all 1.04
_refine_ls_R_factor_all 0.0416
_refine_ls_R_factor_gt 0.032
_refine_ls_shift/su_max 0.026
_refine_ls_shift/su_mean 0.001
_refine_ls_structure_factor_coef Fsqd
_refine_ls_weighting_details 'calc w=1/[\s^2^(Fo^2^)+(0.0358P)^2^+1.1634P] where P=(Fo^2^+2Fc^2^)/3'
_refine_ls_weighting_scheme calc
_refine_ls_wR_factor_gt 0.0771
_refine_ls_wR_factor_ref 0.0829
_reflns_number_gt 4249
_reflns_number_total 5017
_reflns_threshold_expression >2\s(I)
_cod_data_source_file c1cc13582a.txt
_cod_data_source_block '[Co2(Lb)2]'
_cod_database_code 7106790

loop_
_symmetry_equiv_pos_as_xyz
'x, y, z'
'-x, -y, -z'

loop_
_atom_site_label
_atom_site_type_symbol
_atom_site_fract_x
_atom_site_fract_y
_atom_site_fract_z
_atom_site_U_iso_or_equiv
_atom_site_adp_type
_atom_site_occupancy
_atom_site_symmetry_multiplicity
_atom_site_calc_flag
_atom_site_refinement_flags
_atom_site_disorder_assembly
_atom_site_disorder_group
C1 C -0.2342(3) 0.3827(3) 1.00482(19) 0.0374(6) Uani 1 1 d . . .
H1A H -0.2228 0.4676 1.006 0.056 Uiso 1 1 calc R . .
H1B H -0.3338 0.3791 1.042 0.056 Uiso 1 1 calc R . .
H1C H -0.2389 0.3815 0.939 0.056 Uiso 1 1 calc R . .
C2 C 0.0526(3) 0.2618(3) 1.00750(17) 0.0321(5) Uani 1 1 d . . .
C3 C 0.1789(3) 0.1523(3) 1.05339(17) 0.0347(6) Uani 1 1 d . . .
H3 H 0.1576 0.0848 1.1046 0.042 Uiso 1 1 calc R . .
C4 C 0.3360(3) 0.1408(3) 1.02504(16) 0.0319(5) Uani 1 1 d . . .
H4 H 0.4223 0.0665 1.058 0.038 Uiso 1 1 calc R . .
C5 C 0.3693(3) 0.2365(2) 0.94907(16) 0.0272(5) Uani 1 1 d . . .
C6 C 0.2431(3) 0.3425(2) 0.90102(17) 0.0314(5) Uani 1 1 d . . .
H6 H 0.2649 0.4065 0.8472 0.038 Uiso 1 1 calc R . .
C7 C 0.0831(3) 0.3566(2) 0.93083(17) 0.0320(5) Uani 1 1 d . . .
H7 H -0.0036 0.4311 0.8984 0.038 Uiso 1 1 calc R . .
C8 C 0.6075(3) 0.2184(2) 0.83363(15) 0.0233(5) Uani 1 1 d . . .
C9 C 0.3212(2) 0.3224(2) 0.62995(16) 0.0246(5) Uani 1 1 d . . .
H9A H 0.2944 0.2719 0.6928 0.037 Uiso 1 1 calc R . .
H9B H 0.2753 0.306 0.5813 0.037 Uiso 1 1 calc R . .
H9C H 0.2763 0.4214 0.6282 0.037 Uiso 1 1 calc R . .
C10 C 0.5012(2) 0.2733(2) 0.61103(15) 0.0193(4) Uani 1 1 d . . .
C11 C 0.5709(2) 0.2771(2) 0.51170(14) 0.0179(4) Uani 1 1 d . . .
C12 C 0.4946(2) 0.3906(2) 0.44008(15) 0.0210(4) Uani 1 1 d . . .
H12 H 0.3973 0.4623 0.4553 0.025 Uiso 1 1 calc R . .
C13 C 0.5605(3) 0.3989(2) 0.34706(15) 0.0230(5) Uani 1 1 d . . .
H13 H 0.5095 0.477 0.2986 0.028 Uiso 1 1 calc R . .
C14 C 0.7007(3) 0.2935(2) 0.32474(15) 0.0218(4) Uani 1 1 d . . .
H14 H 0.7466 0.3007 0.261 0.026 Uiso 1 1 calc R . .
C15 C 0.7762(2) 0.1760(2) 0.39490(14) 0.0178(4) Uani 1 1 d . . .
C16 C 0.7091(2) 0.1693(2) 0.48834(14) 0.0171(4) Uani 1 1 d . . .
H16 H 0.7582 0.0903 0.5366 0.021 Uiso 1 1 calc R . .
C17 C 1.0316(3) 0.1160(2) 0.28521(15) 0.0233(5) Uani 1 1 d . . .
H17A H 1.1387 0.0419 0.2831 0.035 Uiso 1 1 calc R . .
H17B H 1.042 0.1966 0.296 0.035 Uiso 1 1 calc R . .
H17C H 0.9838 0.1413 0.2247 0.035 Uiso 1 1 calc R . .
C18 C 0.9252(2) 0.0674(2) 0.36464(14) 0.0180(4) Uani 1 1 d . . .
C19 C 0.9280(2) -0.2477(2) 0.49832(15) 0.0190(4) Uani 1 1 d . . .
C20 C 0.7322(2) -0.2556(2) 0.64327(15) 0.0203(4) Uani 1 1 d . . .
C21 C 0.7311(3) -0.3416(2) 0.73364(16) 0.0255(5) Uani 1 1 d . . .
H21 H 0.8123 -0.432 0.7471 0.031 Uiso 1 1 calc R . .
C22 C 0.6128(3) -0.2962(2) 0.80358(16) 0.0282(5) Uani 1 1 d . . .
H22 H 0.6137 -0.3554 0.8649 0.034 Uiso 1 1 calc R . .
C23 C 0.4925(3) -0.1645(2) 0.78503(15) 0.0239(5) Uani 1 1 d . . .
C24 C 0.4929(3) -0.0787(2) 0.69524(15) 0.0224(4) Uani 1 1 d . . .
H24 H 0.4115 0.0116 0.6821 0.027 Uiso 1 1 calc R . .
C25 C 0.6115(2) -0.1238(2) 0.62431(15) 0.0215(4) Uani 1 1 d . . .
H25 H 0.6101 -0.0647 0.5629 0.026 Uiso 1 1 calc R . .
C26 C 0.2488(3) 0.0008(3) 0.84174(17) 0.0332(5) Uani 1 1 d . . .
H26A H 0.2911 0.0737 0.8287 0.05 Uiso 1 1 calc R . .
H26B H 0.1715 0.0083 0.8977 0.05 Uiso 1 1 calc R . .
H26C H 0.1944 0.0107 0.7868 0.05 Uiso 1 1 calc R . .
N1 N 0.5334(2) 0.2225(2) 0.92277(14) 0.0282(4) Uani 1 1 d . . .
H1N H 0.589(3) 0.195(3) 0.9635(19) 0.029(7) Uiso 1 1 d . . .
N2 N 0.5202(2) 0.22900(18) 0.76885(12) 0.0220(4) Uani 1 1 d . . .
N3 N 0.5985(2) 0.23179(17) 0.67757(12) 0.0188(4) Uani 1 1 d . . .
N4 N 0.9723(2) -0.06493(17) 0.39817(12) 0.0173(3) Uani 1 1 d . . .
N5 N 0.8780(2) -0.11314(17) 0.47470(12) 0.0188(4) Uani 1 1 d . . .
N6 N 0.8555(2) -0.31100(19) 0.57495(13) 0.0218(4) Uani 1 1 d . . .
H6N H 0.894(3) -0.394(3) 0.5850(17) 0.025(6) Uiso 1 1 d . . .
O1 O -0.0996(2) 0.26664(19) 1.04456(13) 0.0413(4) Uani 1 1 d . . .
O2 O 0.37895(19) -0.13092(17) 0.85915(11) 0.0311(4) Uani 1 1 d . . .
S1 S 0.80947(7) 0.20308(6) 0.81923(4) 0.02913(14) Uani 1 1 d . . .
S2 S 1.08461(6) -0.36495(5) 0.43956(4) 0.02579(14) Uani 1 1 d . . .
Co1 Co 0.83565(3) 0.20473(3) 0.66249(2) 0.01945(9) Uani 1 1 d . . .

loop_
_atom_site_aniso_label
_atom_site_aniso_U_11
_atom_site_aniso_U_22
_atom_site_aniso_U_33
_atom_site_aniso_U_23
_atom_site_aniso_U_13
_atom_site_aniso_U_12
C1 0.0241(12) 0.0392(14) 0.0468(16) -0.0166(12) 0.0015(11) -0.0072(11)
C2 0.0285(13) 0.0382(13) 0.0282(12) -0.0136(10) 0.0077(10) -0.0115(11)
C3 0.0339(14) 0.0370(13) 0.0248(12) -0.0062(10) 0.0057(10) -0.0092(11)
C4 0.0296(13) 0.0359(13) 0.0236(12) -0.0098(10) 0.0028(10) -0.0062(10)
C5 0.0249(12) 0.0339(12) 0.0228(11) -0.0140(10) 0.0042(9) -0.0087(10)
C6 0.0277(12) 0.0333(12) 0.0283(12) -0.0101(10) 0.0041(10) -0.0073(10)
C7 0.0282(13) 0.0323(12) 0.0305(13) -0.0090(10) -0.0026(10) -0.0055(10)
C8 0.0195(11) 0.0232(11) 0.0244(11) -0.0092(9) 0.0015(9) -0.0043(9)
C9 0.0146(10) 0.0308(12) 0.0262(12) -0.0076(9) 0.0010(8) -0.0069(9)
C10 0.0172(10) 0.0167(10) 0.0244(11) -0.0072(8) 0.0016(8) -0.0066(8)
C11 0.0169(10) 0.0184(10) 0.0222(11) -0.0077(8) 0.0000(8) -0.0091(8)
C12 0.0151(10) 0.0177(10) 0.0289(11) -0.0082(9) -0.0015(8) -0.0032(8)
C13 0.0240(11) 0.0179(10) 0.0236(11) -0.0012(8) -0.0056(9) -0.0053(9)
C14 0.0230(11) 0.0227(10) 0.0199(11) -0.0065(8) 0.0022(8) -0.0096(9)
C15 0.0164(10) 0.0168(9) 0.0226(11) -0.0069(8) -0.0012(8) -0.0072(8)
C16 0.0166(10) 0.0167(9) 0.0200(10) -0.0052(8) -0.0019(8) -0.0074(8)
C17 0.0216(11) 0.0239(11) 0.0250(11) -0.0076(9) 0.0028(9) -0.0098(9)
C18 0.0174(10) 0.0202(10) 0.0191(10) -0.0084(8) -0.0014(8) -0.0074(8)
C19 0.0157(10) 0.0192(10) 0.0241(11) -0.0085(8) -0.0014(8) -0.0063(8)
C20 0.0180(10) 0.0213(10) 0.0242(11) -0.0069(8) 0.0007(8) -0.0099(9)
C21 0.0214(11) 0.0215(11) 0.0303(12) -0.0024(9) -0.0025(9) -0.0071(9)
C22 0.0257(12) 0.0312(12) 0.0233(12) 0.0019(9) -0.0019(9) -0.0119(10)
C23 0.0199(11) 0.0297(11) 0.0253(11) -0.0080(9) 0.0024(9) -0.0131(9)
C24 0.0188(10) 0.0211(10) 0.0273(12) -0.0062(9) 0.0009(9) -0.0082(9)
C25 0.0206(11) 0.0220(10) 0.0228(11) -0.0035(8) -0.0012(8) -0.0104(9)
C26 0.0230(12) 0.0410(14) 0.0312(13) -0.0129(11) 0.0024(10) -0.0068(11)
N1 0.0217(10) 0.0407(12) 0.0198(10) -0.0101(9) -0.0001(8) -0.0082(9)
N2 0.0180(9) 0.0274(9) 0.0199(9) -0.0089(7) 0.0046(7) -0.0082(7)
N3 0.0175(9) 0.0189(8) 0.0197(9) -0.0083(7) 0.0029(7) -0.0060(7)
N4 0.0156(8) 0.0197(8) 0.0182(9) -0.0068(7) 0.0008(7) -0.0077(7)
N5 0.0171(9) 0.0188(8) 0.0201(9) -0.0061(7) 0.0034(7) -0.0074(7)
N6 0.0217(9) 0.0137(9) 0.0282(10) -0.0050(7) 0.0022(8) -0.0065(8)
O1 0.0263(9) 0.0465(11) 0.0407(10) -0.0042(8) 0.0059(8) -0.0108(8)
O2 0.0237(8) 0.0383(9) 0.0244(8) -0.0048(7) 0.0059(6) -0.0098(7)
S1 0.0188(3) 0.0442(3) 0.0263(3) -0.0168(3) 0.0011(2) -0.0094(2)
S2 0.0170(3) 0.0179(3) 0.0418(3) -0.0127(2) 0.0079(2) -0.0064(2)
Co1 0.01384(15) 0.02074(15) 0.02362(16) -0.00986(11) 0.00233(11) -0.00491(11)

loop_
_atom_type_symbol
_atom_type_description
_atom_type_scat_dispersion_real
_atom_type_scat_dispersion_imag
_atom_type_scat_source
C C 0.0033 0.0016 'International Tables Vol C Tables 4.2.6.8 and 6.1.1.4'
H H 0 0 'International Tables Vol C Tables 4.2.6.8 and 6.1.1.4'
N N 0.0061 0.0033 'International Tables Vol C Tables 4.2.6.8 and 6.1.1.4'
O O 0.0106 0.006 'International Tables Vol C Tables 4.2.6.8 and 6.1.1.4'
S S 0.1246 0.1234 'International Tables Vol C Tables 4.2.6.8 and 6.1.1.4'
Co Co 0.3494 0.9721 'International Tables Vol C Tables 4.2.6.8 and 6.1.1.4'

loop_
_geom_angle_atom_site_label_1
_geom_angle_atom_site_label_2
_geom_angle_atom_site_label_3
_geom_angle
_geom_angle_site_symmetry_1
_geom_angle_site_symmetry_3
_geom_angle_publ_flag
O1 C1 H1A 109.5 . . ?
O1 C1 H1B 109.5 . . ?
H1A C1 H1B 109.5 . . ?
O1 C1 H1C 109.5 . . ?
H1A C1 H1C 109.5 . . ?
H1B C1 H1C 109.5 . . ?
C7 C2 C3 120.2(2) . . ?
C7 C2 O1 124.7(2) . . ?
C3 C2 O1 115.2(2) . . ?
C2 C3 C4 120.1(2) . . ?
C2 C3 H3 120 . . ?
C4 C3 H3 120 . . ?
C3 C4 C5 120.6(2) . . ?
C3 C4 H4 119.7 . . ?
C5 C4 H4 119.7 . . ?
C6 C5 C4 119.0(2) . . ?
C6 C5 N1 121.9(2) . . ?
C4 C5 N1 119.0(2) . . ?
C5 C6 C7 120.6(2) . . ?
C5 C6 H6 119.7 . . ?
C7 C6 H6 119.7 . . ?
C2 C7 C6 119.4(2) . . ?
C2 C7 H7 120.3 . . ?
C6 C7 H7 120.3 . . ?
N2 C8 N1 116.6(2) . . ?
N2 C8 S1 127.43(16) . . ?
N1 C8 S1 115.96(17) . . ?
C10 C9 H9A 109.5 . . ?
C10 C9 H9B 109.5 . . ?
H9A C9 H9B 109.5 . . ?
C10 C9 H9C 109.5 . . ?
H9A C9 H9C 109.5 . . ?
H9B C9 H9C 109.5 . . ?
N3 C10 C11 118.44(18) . . ?
N3 C10 C9 122.90(19) . . ?
C11 C10 C9 118.62(18) . . ?
C16 C11 C12 119.63(19) . . ?
C16 C11 C10 121.31(18) . . ?
C12 C11 C10 119.05(18) . . ?
C13 C12 C11 120.19(18) . . ?
C13 C12 H12 119.9 . . ?
C11 C12 H12 119.9 . . ?
C14 C13 C12 119.88(19) . . ?
C14 C13 H13 120.1 . . ?
C12 C13 H13 120.1 . . ?
C13 C14 C15 120.97(19) . . ?
C13 C14 H14 119.5 . . ?
C15 C14 H14 119.5 . . ?
C16 C15 C14 118.52(18) . . ?
C16 C15 C18 124.04(18) . . ?
C14 C15 C18 117.43(18) . . ?
C11 C16 C15 120.72(18) . . ?
C11 C16 H16 119.6 . . ?
C15 C16 H16 119.6 . . ?
C18 C17 H17A 109.5 . . ?
C18 C17 H17B 109.5 . . ?
H17A C17 H17B 109.5 . . ?
C18 C17 H17C 109.5 . . ?
H17A C17 H17C 109.5 . . ?
H17B C17 H17C 109.5 . . ?
N4 C18 C15 127.21(18) . . ?
N4 C18 C17 116.52(18) . . ?
C15 C18 C17 116.26(17) . . ?
N5 C19 N6 120.30(18) . . ?
N5 C19 S2 126.85(16) . . ?
N6 C19 S2 112.84(15) . . ?
C25 C20 C21 119.14(19) . . ?
C25 C20 N6 123.87(19) . . ?
C21 C20 N6 116.96(19) . . ?
C22 C21 C20 120.5(2) . . ?
C22 C21 H21 119.8 . . ?
C20 C21 H21 119.8 . . ?
C21 C22 C23 120.5(2) . . ?
C21 C22 H22 119.7 . . ?
C23 C22 H22 119.7 . . ?
O2 C23 C24 125.1(2) . . ?
O2 C23 C22 115.73(19) . . ?
C24 C23 C22 119.2(2) . . ?
C23 C24 C25 120.6(2) . . ?
C23 C24 H24 119.7 . . ?
C25 C24 H24 119.7 . . ?
C24 C25 C20 120.0(2) . . ?
C24 C25 H25 120 . . ?
C20 C25 H25 120 . . ?
O2 C26 H26A 109.5 . . ?
O2 C26 H26B 109.5 . . ?
H26A C26 H26B 109.5 . . ?
O2 C26 H26C 109.5 . . ?
H26A C26 H26C 109.5 . . ?
H26B C26 H26C 109.5 . . ?
C8 N1 C5 124.8(2) . . ?
C8 N1 H1N 116(2) . . ?
C5 N1 H1N 117(2) . . ?
C8 N2 N3 114.61(17) . . ?
C10 N3 N2 113.63(17) . . ?
C10 N3 Co1 127.69(14) . . ?
N2 N3 Co1 117.72(13) . . ?
C18 N4 N5 117.77(16) . . ?
C18 N4 Co1 122.95(14) . 2_756 ?
N5 N4 Co1 119.06(12) . 2_756 ?
C19 N5 N4 113.09(16) . . ?
C19 N6 C20 130.64(18) . . ?
C19 N6 H6N 114.1(18) . . ?
C20 N6 H6N 115.1(17) . . ?
C2 O1 C1 117.60(19) . . ?
C23 O2 C26 117.56(17) . . ?
C8 S1 Co1 93.62(7) . . ?
C19 S2 Co1 95.07(7) . 2_756 ?
N3 Co1 N4 128.76(7) . 2_756 ?
N3 Co1 S2 119.61(5) . 2_756 ?
N4 Co1 S2 85.59(5) 2_756 2_756 ?
N3 Co1 S1 86.44(5) . . ?
N4 Co1 S1 122.88(5) 2_756 . ?
S2 Co1 S1 117.33(2) 2_756 . ?

loop_
_geom_bond_atom_site_label_1
_geom_bond_atom_site_label_2
_geom_bond_distance
_geom_bond_site_symmetry_2
_geom_bond_publ_flag
C1 O1 1.419(3) . ?
C1 H1A 0.98 . ?
C1 H1B 0.98 . ?
C1 H1C 0.98 . ?
C2 C7 1.375(3) . ?
C2 C3 1.380(3) . ?
C2 O1 1.380(3) . ?
C3 C4 1.379(3) . ?
C3 H3 0.95 . ?
C4 C5 1.384(3) . ?
C4 H4 0.95 . ?
C5 C6 1.378(3) . ?
C5 N1 1.429(3) . ?
C6 C7 1.400(3) . ?
C6 H6 0.95 . ?
C7 H7 0.95 . ?
C8 N2 1.299(3) . ?
C8 N1 1.364(3) . ?
C8 S1 1.755(2) . ?
C9 C10 1.499(3) . ?
C9 H9A 0.98 . ?
C9 H9B 0.98 . ?
C9 H9C 0.98 . ?
C10 N3 1.296(3) . ?
C10 C11 1.479(3) . ?
C11 C16 1.392(3) . ?
C11 C12 1.397(3) . ?
C12 C13 1.384(3) . ?
C12 H12 0.95 . ?
C13 C14 1.383(3) . ?
C13 H13 0.95 . ?
C14 C15 1.405(3) . ?
C14 H14 0.95 . ?
C15 C16 1.393(3) . ?
C15 C18 1.482(3) . ?
C16 H16 0.95 . ?
C17 C18 1.501(3) . ?
C17 H17A 0.98 . ?
C17 H17B 0.98 . ?
C17 H17C 0.98 . ?
C18 N4 1.297(3) . ?
C19 N5 1.307(3) . ?
C19 N6 1.362(3) . ?
C19 S2 1.757(2) . ?
C20 C25 1.393(3) . ?
C20 C21 1.397(3) . ?
C20 N6 1.417(3) . ?
C21 C22 1.381(3) . ?
C21 H21 0.95 . ?
C22 C23 1.390(3) . ?
C22 H22 0.95 . ?
C23 O2 1.376(3) . ?
C23 C24 1.389(3) . ?
C24 C25 1.392(3) . ?
C24 H24 0.95 . ?
C25 H25 0.95 . ?
C26 O2 1.428(3) . ?
C26 H26A 0.98 . ?
C26 H26B 0.98 . ?
C26 H26C 0.98 . ?
N1 H1N 0.77(3) . ?
N2 N3 1.399(2) . ?
N3 Co1 2.0345(17) . ?
N4 N5 1.404(2) . ?
N4 Co1 2.0451(16) 2_756 ?
N6 H6N 0.81(3) . ?
S1 Co1 2.2683(6) . ?
S2 Co1 2.2413(6) 2_756 ?
Co1 N4 2.0451(16) 2_756 ?
Co1 S2 2.2413(6) 2_756 ?

loop_
_geom_hbond_atom_site_label_D
_geom_hbond_atom_site_label_H
_geom_hbond_atom_site_label_A
_geom_hbond_distance_DH
_geom_hbond_distance_HA
_geom_hbond_distance_DA
_geom_hbond_angle_DHA
_geom_hbond_site_symmetry_A
N1 H1N O2 0.77(3) 2.54(3) 3.222(3) 149(3) 2_657
N6 H6N S2 0.81(3) 2.68(3) 3.4146(19) 152(2) 2_746

loop_
_geom_torsion_atom_site_label_1
_geom_torsion_atom_site_label_2
_geom_torsion_atom_site_label_3
_geom_torsion_atom_site_label_4
_geom_torsion
_geom_torsion_site_symmetry_1
_geom_torsion_site_symmetry_2
_geom_torsion_site_symmetry_3
_geom_torsion_site_symmetry_4
_geom_torsion_publ_flag
C7 C2 C3 C4 2.8(4) . . . . ?
O1 C2 C3 C4 -177.1(2) . . . . ?
C2 C3 C4 C5 -1.6(4) . . . . ?
C3 C4 C5 C6 -1.0(4) . . . . ?
C3 C4 C5 N1 179.0(2) . . . . ?
C4 C5 C6 C7 2.5(4) . . . . ?
N1 C5 C6 C7 -177.4(2) . . . . ?
C3 C2 C7 C6 -1.3(4) . . . . ?
O1 C2 C7 C6 178.6(2) . . . . ?
C5 C6 C7 C2 -1.4(4) . . . . ?
N3 C10 C11 C16 43.4(3) . . . . ?
C9 C10 C11 C16 -138.7(2) . . . . ?
N3 C10 C11 C12 -137.4(2) . . . . ?
C9 C10 C11 C12 40.5(3) . . . . ?
C16 C11 C12 C13 -3.1(3) . . . . ?
C10 C11 C12 C13 177.72(18) . . . . ?
C11 C12 C13 C14 1.0(3) . . . . ?
C12 C13 C14 C15 1.3(3) . . . . ?
C13 C14 C15 C16 -1.7(3) . . . . ?
C13 C14 C15 C18 179.44(19) . . . . ?
C12 C11 C16 C15 2.7(3) . . . . ?
C10 C11 C16 C15 -178.08(18) . . . . ?
C14 C15 C16 C11 -0.4(3) . . . . ?
C18 C15 C16 C11 178.43(18) . . . . ?
C16 C15 C18 N4 35.6(3) . . . . ?
C14 C15 C18 N4 -145.6(2) . . . . ?
C16 C15 C18 C17 -145.5(2) . . . . ?
C14 C15 C18 C17 33.3(3) . . . . ?
C25 C20 C21 C22 -0.6(3) . . . . ?
N6 C20 C21 C22 -178.7(2) . . . . ?
C20 C21 C22 C23 0.3(3) . . . . ?
C21 C22 C23 O2 178.7(2) . . . . ?
C21 C22 C23 C24 -0.2(3) . . . . ?
O2 C23 C24 C25 -178.5(2) . . . . ?
C22 C23 C24 C25 0.3(3) . . . . ?
C23 C24 C25 C20 -0.6(3) . . . . ?
C21 C20 C25 C24 0.7(3) . . . . ?
N6 C20 C25 C24 178.64(19) . . . . ?
N2 C8 N1 C5 0.4(3) . . . . ?
S1 C8 N1 C5 179.11(18) . . . . ?
C6 C5 N1 C8 -53.6(3) . . . . ?
C4 C5 N1 C8 126.5(2) . . . . ?
N1 C8 N2 N3 176.74(17) . . . . ?
S1 C8 N2 N3 -1.8(3) . . . . ?
C11 C10 N3 N2 -178.46(16) . . . . ?
C9 C10 N3 N2 3.8(3) . . . . ?
C11 C10 N3 Co1 13.1(3) . . . . ?
C9 C10 N3 Co1 -164.61(15) . . . . ?
C8 N2 N3 C10 -165.18(18) . . . . ?
C8 N2 N3 Co1 4.5(2) . . . . ?
C15 C18 N4 N5 -3.3(3) . . . . ?
C17 C18 N4 N5 177.83(16) . . . . ?
C15 C18 N4 Co1 171.23(15) . . . 2_756 ?
C17 C18 N4 Co1 -7.6(3) . . . 2_756 ?
N6 C19 N5 N4 175.97(17) . . . . ?
S2 C19 N5 N4 -5.0(3) . . . . ?
C18 N4 N5 C19 174.83(18) . . . . ?
Co1 N4 N5 C19 0.1(2) 2_756 . . . ?
N5 C19 N6 C20 -4.6(3) . . . . ?
S2 C19 N6 C20 176.31(18) . . . . ?
C25 C20 N6 C19 30.1(3) . . . . ?
C21 C20 N6 C19 -151.9(2) . . . . ?
C7 C2 O1 C1 -4.5(4) . . . . ?
C3 C2 O1 C1 175.3(2) . . . . ?
C24 C23 O2 C26 1.9(3) . . . . ?
C22 C23 O2 C26 -177.0(2) . . . . ?
N2 C8 S1 Co1 -1.3(2) . . . . ?
N1 C8 S1 Co1 -179.83(16) . . . . ?
N5 C19 S2 Co1 6.48(19) . . . 2_756 ?
N6 C19 S2 Co1 -174.44(14) . . . 2_756 ?
C10 N3 Co1 N4 -65.94(19) . . . 2_756 ?
N2 N3 Co1 N4 126.05(13) . . . 2_756 ?
C10 N3 Co1 S2 44.13(18) . . . 2_756 ?
N2 N3 Co1 S2 -123.89(12) . . . 2_756 ?
C10 N3 Co1 S1 163.71(17) . . . . ?
N2 N3 Co1 S1 -4.31(13) . . . . ?
C8 S1 Co1 N3 2.55(9) . . . . ?
C8 S1 Co1 N4 -132.42(9) . . . 2_756 ?
C8 S1 Co1 S2 124.22(7) . . . 2_756 ?
